data_7117935
loop_
_publ_author_name
'Orpen, A.G.'
'Rivera, A.V.'
'Bryan, E.G.'
'Pippard, D.'
'Sheldrick, G.M.'
'Rouse, K.D.'

_publ_section_title
;
 Bridging Hydrides in (H2 Os3 (C O)10) and ((C2 H3) H Os3 (C O)10): A
 Combined X-Ray - Neutron Diffraction Study
;
_journal_name_full
;
Journal of the Chemical Society. Chemical Communications (1972-)
;
_journal_page_first 723
_journal_page_last 724
_journal_volume 1978
_journal_year 1978
_chemical_formula_sum 'C10 H2 O10 Os3'
_chemical_name_systematic 'H2 Os3 (C O)10'
_space_group_IT_number 2
_symmetry_space_group_name_Hall '-P 1'
_symmetry_space_group_name_H-M 'P -1'
_cell_angle_alpha 80.19
_cell_angle_beta 118.53
_cell_angle_gamma 98.98
_cell_formula_units_Z 2
_cell_length_a 8.604
_cell_length_b 11.887
_cell_length_c 9.225
_cell_volume 813.755
_citation_journal_id_ASTM JCCCAT
_cod_data_source_file Orpen_JCCCAT_1978_1875.cif
_cod_data_source_block C10H2O10Os3
_cod_original_cell_volume 813.7549
_cod_database_code 7117935

loop_
_symmetry_equiv_pos_as_xyz
x,y,z
-x,-y,-z

loop_
_atom_site_label
_atom_site_type_symbol
_atom_site_fract_x
_atom_site_fract_y
_atom_site_fract_z
_atom_site_occupancy
_atom_site_U_iso_or_equiv
C10 C+2 0.0576 0.6554 0.543 1 0.0
H2 H-1 0.6254 0.6901 0.6309 1 0.0
C4 C+2 0.564 0.7847 0.3319 1 0.0
O7 O-2 0.252 0.6984 0.9978 1 0.0
O8 O-2 0.4553 0.4784 0.7878 1 0.0
H1 H-1 0.5353 0.8812 0.5597 1 0.0
O9 O-2 0.2227 0.966 0.5797 1 0.0
O10 O-2 -0.0825 0.6218 0.4604 1 0.0
Os2 Os 0.4271 0.751 0.4529 1 0.0
C7 C+2 0.2746 0.7036 0.8845 1 0.0
O4 O-2 0.6396 0.8015 0.257 1 0.0
C2 C+2 0.646 0.9085 0.8884 1 0.0
O6 O-2 0.0997 0.8646 0.1888 1 0.0
C1 C+2 0.8717 0.8574 0.7687 1 0.0
C6 C+2 0.2219 0.8216 0.2856 1 0.0
C8 C+2 0.3951 0.5642 0.7491 1 0.0
O1 O-2 1.0041 0.8953 0.776 1 0.0
O5 O-2 0.2477 0.5236 0.3203 1 0.0
Os1 Os 0.649 0.7972 0.7646 1 0.0
Os3 Os 0.2966 0.7117 0.686 1 0.0
O2 O-2 0.6422 0.9779 0.9572 1 0.0
C9 C+2 0.2477 0.8723 0.6191 1 0.0
C5 C+2 0.3158 0.6095 0.3685 1 0.0
O3 O-2 0.8168 0.632 1.0763 1 0.0
C3 C+2 0.7515 0.6954 0.9604 1 0.0
